data_4511169
loop_
_publ_author_name
'Xie, Yun-Peng'
'Yang, Jin'
'Ma, Jian-Fang'
'Ma, Ji-Cheng'
'Zhang, Lai-Ping'
'Jia, Zhi-Fang'
'Su, Zhong-Min'

_publ_section_title
;
 Tin Alkylarsonate Clusters: C&#x2212;H&#x00B7;&#x00B7;&#x00B7;X (X = Cl,
 O, and \p) Interaction-Mediated Supramolecular Formation
;
_journal_issue 9
_journal_name_full 'Crystal Growth &amp; Design'
_journal_page_first 3881
_journal_paper_doi 10.1021/cg8008877
_journal_volume 9
_journal_year 2009
_chemical_formula_sum 'C40 H54 As4 Cl6 N4 O28 Sn6'
_chemical_formula_weight 2263.39
_chemical_name_systematic
;
 ?
;
_space_group_IT_number 2
_symmetry_cell_setting triclinic
_symmetry_space_group_name_Hall '-P 1'
_symmetry_space_group_name_H-M 'P -1'
_atom_sites_solution_hydrogens geom
_atom_sites_solution_primary direct
_atom_sites_solution_secondary difmap
_audit_creation_method SHELXL-97
_cell_angle_alpha 74.51(2)
_cell_angle_beta 74.588(19)
_cell_angle_gamma 76.046(19)
_cell_formula_units_Z 1
_cell_length_a 11.744(5)
_cell_length_b 12.693(6)
_cell_length_c 13.249(8)
_cell_measurement_reflns_used Total
_cell_measurement_temperature 293(2)
_cell_measurement_theta_max 27.48
_cell_measurement_theta_min 3.15
_cell_volume 1803.8(16)
_computing_cell_refinement PROCESS-AUTO
_computing_data_collection PROCESS-AUTO
_computing_data_reduction PROCESS-AUTO
_computing_structure_refinement 'SHELXL-97 (Sheldrick, 1997)'
_computing_structure_solution 'SHELXL-97 (Sheldrick, 1997)'
_diffrn_ambient_temperature 293(2)
_diffrn_detector_area_resol_mean 10.0
_diffrn_measured_fraction_theta_full 0.988
_diffrn_measured_fraction_theta_max 0.975
_diffrn_measurement_device_type 'Rigaku RAXIS-RAPID'
_diffrn_measurement_method '\w scan'
_diffrn_radiation_monochromator graphite
_diffrn_radiation_source 'fine-focus sealed tube'
_diffrn_radiation_type MoK\a
_diffrn_radiation_wavelength 0.71073
_diffrn_reflns_av_R_equivalents 0.0297
_diffrn_reflns_av_sigmaI/netI 0.0401
_diffrn_reflns_limit_h_max 14
_diffrn_reflns_limit_h_min -15
_diffrn_reflns_limit_k_max 13
_diffrn_reflns_limit_k_min -16
_diffrn_reflns_limit_l_max 17
_diffrn_reflns_limit_l_min -17
_diffrn_reflns_number 17493
_diffrn_reflns_theta_full 25.00
_diffrn_reflns_theta_max 27.48
_diffrn_reflns_theta_min 3.15
_exptl_absorpt_coefficient_mu 4.163
_exptl_absorpt_correction_T_max 0.464
_exptl_absorpt_correction_T_min 0.341
_exptl_absorpt_correction_type multi-scan
_exptl_absorpt_process_details
;
Higashi,T (1995) Program for absorption correction. 
Rigaku Corporation, Tokyo, Japan.
;
_exptl_crystal_colour colorless
_exptl_crystal_density_diffrn 2.084
_exptl_crystal_density_method 'not measured'
_exptl_crystal_description block
_exptl_crystal_F_000 1080
_exptl_crystal_size_max 0.267
_exptl_crystal_size_mid 0.223
_exptl_crystal_size_min 0.185
_refine_diff_density_max 1.347
_refine_diff_density_min -1.031
_refine_diff_density_rms 0.195
_refine_ls_extinction_method none
_refine_ls_goodness_of_fit_ref 1.098
_refine_ls_hydrogen_treatment constr
_refine_ls_matrix_type full
_refine_ls_number_parameters 382
_refine_ls_number_reflns 8059
_refine_ls_number_restraints 3
_refine_ls_restrained_S_all 1.107
_refine_ls_R_factor_all 0.0578
_refine_ls_R_factor_gt 0.0445
_refine_ls_shift/su_max 0.001
_refine_ls_shift/su_mean 0.000
_refine_ls_structure_factor_coef Fsqd
_refine_ls_weighting_details 'calc w=1/[\s^2^(Fo^2^)+(0.0728P)^2^+2.4569P] where P=(Fo^2^+2Fc^2^)/3'
_refine_ls_weighting_scheme calc
_refine_ls_wR_factor_gt 0.1265
_refine_ls_wR_factor_ref 0.1371
_reflns_number_gt 6432
_reflns_number_total 8059
_reflns_threshold_expression >2sigma(I)
_cod_data_source_file cg8008877_si_002.cif
_cod_data_source_block compound-5
_cod_depositor_comments
;
The following automatic conversions were performed:

'_symmetry_cell_setting' value 'Triclinic' changed to 'triclinic'
according to
/usr/data/users/saulius/automatic-downloads/retrospective/ACS/lib/dictionaries/cif_core.dic
dictionary named 'cif_core.dic' version 2.4.2 from 2011-04-26.

Automatic conversion script
Id: cif_fix_values 2281 2013-09-26 08:29:07Z andrius 
;
_cod_original_cell_volume 1803.7(16)
_cod_original_sg_symbol_H-M p-1
_cod_database_code 4511169

loop_
_symmetry_equiv_pos_as_xyz
'x, y, z'
'-x, -y, -z'

loop_
_atom_site_label
_atom_site_type_symbol
_atom_site_fract_x
_atom_site_fract_y
_atom_site_fract_z
_atom_site_U_iso_or_equiv
_atom_site_adp_type
_atom_site_occupancy
_atom_site_symmetry_multiplicity
_atom_site_calc_flag
_atom_site_refinement_flags
C1 C 0.8670(6) 0.3017(6) 0.6584(6) 0.0576(17) Uani 1 1 d .
H1A H 0.8887 0.3543 0.6881 0.069 Uiso 1 1 calc R
H1B H 0.8289 0.2488 0.7174 0.069 Uiso 1 1 calc R
C2 C 0.9773(6) 0.2418(5) 0.5962(6) 0.0532(16) Uani 1 1 d .
C3 C 0.9862(6) 0.1326(6) 0.5912(7) 0.066(2) Uani 1 1 d .
H3 H 0.9243 0.0945 0.6301 0.079 Uiso 1 1 calc R
C4 C 1.0849(7) 0.0797(6) 0.5296(8) 0.077(3) Uani 1 1 d .
H4 H 1.0910 0.0062 0.5263 0.092 Uiso 1 1 calc R
C5 C 1.1737(6) 0.1374(7) 0.4735(8) 0.069(2) Uani 1 1 d .
C6 C 1.1710(6) 0.2434(7) 0.4776(8) 0.070(2) Uani 1 1 d .
H6 H 1.2351 0.2792 0.4399 0.084 Uiso 1 1 calc R
C7 C 1.0710(6) 0.2972(6) 0.5390(7) 0.0636(19) Uani 1 1 d .
H7 H 1.0664 0.3705 0.5420 0.076 Uiso 1 1 calc R
C8 C 0.5795(7) 0.8947(5) 0.3418(6) 0.0553(16) Uani 1 1 d .
H8A H 0.4966 0.9328 0.3554 0.066 Uiso 1 1 calc R
H8B H 0.6198 0.9113 0.3892 0.066 Uiso 1 1 calc R
C9 C 0.6379(6) 0.9376(5) 0.2289(6) 0.0558(17) Uani 1 1 d .
C10 C 0.5694(8) 0.9851(8) 0.1546(7) 0.080(3) Uani 1 1 d .
H10 H 0.4865 0.9896 0.1751 0.096 Uiso 1 1 calc R
C11 C 0.6207(9) 1.0265(9) 0.0492(8) 0.091(3) Uani 1 1 d .
H11 H 0.5731 1.0603 -0.0008 0.109 Uiso 1 1 calc R
C12 C 0.7411(8) 1.0173(8) 0.0201(7) 0.082(3) Uani 1 1 d .
C13 C 0.8114(8) 0.9734(9) 0.0940(8) 0.089(3) Uani 1 1 d .
H13 H 0.8938 0.9719 0.0735 0.107 Uiso 1 1 calc R
C14 C 0.7599(7) 0.9317(8) 0.1985(7) 0.077(2) Uani 1 1 d .
H14 H 0.8077 0.8995 0.2485 0.093 Uiso 1 1 calc R
C15 C 0.7371(13) 0.649(2) 0.0798(12) 0.203(11) Uani 1 1 d D
H15A H 0.6696 0.7068 0.0632 0.244 Uiso 1 1 calc R
H15B H 0.8005 0.6839 0.0834 0.244 Uiso 1 1 calc R
C17 C 0.9115(10) 0.2772(10) 0.3021(14) 0.159(7) Uani 1 1 d D
H17A H 0.9003 0.2134 0.3611 0.191 Uiso 1 1 calc R
H17B H 0.9725 0.3113 0.3115 0.191 Uiso 1 1 calc R
C19 C 0.5286(16) 0.3344(11) 0.1970(14) 0.148(6) Uani 1 1 d D
H19A H 0.5801 0.2617 0.2050 0.178 Uiso 1 1 calc R
H19B H 0.5570 0.3751 0.1250 0.178 Uiso 1 1 calc R
N1 N 1.2764(7) 0.0815(7) 0.4060(8) 0.092(2) Uani 1 1 d .
N2 N 0.7972(11) 1.0593(10) -0.0939(8) 0.122(4) Uani 1 1 d .
O5 O 0.7117(4) 0.2847(3) 0.5270(4) 0.0472(10) Uani 1 1 d .
O6 O 0.8308(4) 0.4624(4) 0.4627(4) 0.0499(10) Uani 1 1 d .
O7 O 0.6440(4) 0.4610(4) 0.6349(4) 0.0526(11) Uani 1 1 d .
O11 O 1.2650(7) 0.0051(8) 0.3697(8) 0.122(3) Uani 1 1 d .
O12 O 1.3734(6) 0.1105(7) 0.3915(9) 0.139(4) Uani 1 1 d .
O10 O 0.5305(4) 0.6967(4) 0.5062(3) 0.0484(10) Uani 1 1 d .
O8 O 0.5043(4) 0.7114(4) 0.2978(4) 0.0495(10) Uani 1 1 d .
O9 O 0.7280(4) 0.6753(3) 0.3446(4) 0.0486(10) Uani 1 1 d .
O14 O 0.7356(11) 1.0864(11) -0.1577(7) 0.165(5) Uani 1 1 d .
O13 O 0.9009(10) 1.0648(13) -0.1147(9) 0.209(7) Uani 1 1 d .
O1 O 0.5505(4) 0.3898(4) 0.2691(4) 0.0519(10) Uani 1 1 d .
O3 O 0.8005(4) 0.3558(4) 0.3030(4) 0.0538(11) Uani 1 1 d .
O2 O 0.6983(4) 0.5683(4) 0.1879(4) 0.0566(12) Uani 1 1 d .
O4 O 0.6132(3) 0.4855(3) 0.3869(3) 0.0388(8) Uani 1 1 d .
As1 As 0.75674(5) 0.37921(5) 0.56769(5) 0.04413(16) Uani 1 1 d .
As2 As 0.58311(5) 0.73822(5) 0.37386(5) 0.04336(16) Uani 1 1 d .
Sn1 Sn 0.63322(3) 0.31734(3) 0.39945(3) 0.04246(12) Uani 1 1 d .
Sn3 Sn 0.78362(3) 0.51976(3) 0.31767(3) 0.04433(13) Uani 1 1 d .
Sn2 Sn 0.51718(4) 0.55914(4) 0.26855(3) 0.04517(13) Uani 1 1 d .
Cl1 Cl 0.67700(19) 0.13464(16) 0.3759(2) 0.0750(6) Uani 1 1 d .
Cl3 Cl 0.97528(18) 0.5454(2) 0.2213(2) 0.0830(7) Uani 1 1 d .
Cl2 Cl 0.4420(3) 0.6238(2) 0.1134(2) 0.0975(8) Uani 1 1 d .
C18 C 0.9523(18) 0.2397(17) 0.1974(14) 0.190(8) Uiso 1 1 d D
H18A H 1.0261 0.1868 0.1977 0.285 Uiso 1 1 calc R
H18B H 0.9648 0.3028 0.1394 0.285 Uiso 1 1 calc R
H18C H 0.8920 0.2057 0.1885 0.285 Uiso 1 1 calc R
C20 C 0.405(2) 0.316(3) 0.202(3) 0.38(2) Uiso 1 1 d D
H20A H 0.4093 0.2756 0.1487 0.569 Uiso 1 1 calc R
H20B H 0.3524 0.3867 0.1880 0.569 Uiso 1 1 calc R
H20C H 0.3739 0.2744 0.2717 0.569 Uiso 1 1 calc R
C16 C 0.781(3) 0.581(2) -0.004(2) 0.306(15) Uiso 1 1 d D
H16A H 0.8064 0.6277 -0.0728 0.458 Uiso 1 1 calc R
H16B H 0.7178 0.5466 -0.0068 0.458 Uiso 1 1 calc R
H16C H 0.8481 0.5240 0.0133 0.458 Uiso 1 1 calc R

loop_
_atom_site_aniso_label
_atom_site_aniso_U_11
_atom_site_aniso_U_22
_atom_site_aniso_U_33
_atom_site_aniso_U_23
_atom_site_aniso_U_13
_atom_site_aniso_U_12
C1 0.055(4) 0.057(4) 0.061(4) -0.007(3) -0.025(3) -0.004(3)
C2 0.045(3) 0.047(4) 0.070(4) -0.008(3) -0.026(3) -0.001(3)
C3 0.050(4) 0.048(4) 0.096(6) -0.011(4) -0.019(4) -0.005(3)
C4 0.060(4) 0.043(4) 0.128(8) -0.008(4) -0.034(5) -0.008(3)
C5 0.041(4) 0.062(5) 0.099(6) -0.014(4) -0.020(4) -0.001(3)
C6 0.043(4) 0.057(4) 0.105(7) -0.014(4) -0.011(4) -0.009(3)
C7 0.050(4) 0.049(4) 0.094(6) -0.014(4) -0.022(4) -0.007(3)
C8 0.066(4) 0.034(3) 0.061(4) -0.011(3) -0.003(3) -0.010(3)
C9 0.055(4) 0.038(3) 0.071(5) -0.006(3) -0.009(3) -0.014(3)
C10 0.060(5) 0.095(6) 0.076(6) 0.010(5) -0.020(4) -0.026(4)
C11 0.084(6) 0.119(8) 0.066(5) 0.017(5) -0.031(5) -0.034(6)
C12 0.075(5) 0.091(6) 0.066(5) 0.009(4) -0.003(4) -0.034(5)
C13 0.057(5) 0.101(7) 0.093(7) 0.010(5) -0.007(4) -0.030(5)
C14 0.060(4) 0.093(6) 0.068(5) 0.011(4) -0.016(4) -0.025(4)
C15 0.087(9) 0.43(3) 0.100(11) -0.073(16) -0.006(7) -0.052(14)
C17 0.078(7) 0.088(8) 0.28(2) -0.087(10) 0.063(9) -0.023(6)
C19 0.215(16) 0.087(8) 0.194(15) -0.031(9) -0.142(14) -0.014(9)
N1 0.063(5) 0.077(5) 0.126(7) -0.025(5) -0.010(4) -0.002(4)
N2 0.117(8) 0.158(9) 0.069(6) 0.038(6) -0.012(5) -0.060(7)
O5 0.044(2) 0.039(2) 0.058(3) -0.0093(19) -0.0131(19) -0.0072(17)
O6 0.043(2) 0.051(2) 0.058(3) -0.006(2) -0.0127(19) -0.0156(19)
O7 0.041(2) 0.051(3) 0.065(3) -0.015(2) -0.0088(19) -0.0080(19)
O11 0.089(5) 0.130(7) 0.166(8) -0.094(6) -0.009(5) -0.005(5)
O12 0.064(4) 0.099(6) 0.236(11) -0.059(6) 0.022(5) -0.016(4)
O10 0.044(2) 0.054(3) 0.047(2) -0.0033(19) -0.0093(18) -0.0172(19)
O8 0.052(2) 0.044(2) 0.052(3) -0.0038(19) -0.0148(19) -0.0093(19)
O9 0.043(2) 0.041(2) 0.059(3) -0.0062(19) -0.0064(19) -0.0132(18)
O14 0.186(10) 0.241(12) 0.068(5) 0.043(6) -0.037(6) -0.111(9)
O13 0.110(7) 0.343(18) 0.115(8) 0.073(9) 0.002(6) -0.098(9)
O1 0.057(3) 0.059(3) 0.045(2) -0.014(2) -0.012(2) -0.017(2)
O3 0.041(2) 0.047(2) 0.071(3) -0.022(2) 0.001(2) -0.0075(18)
O2 0.057(3) 0.068(3) 0.040(2) -0.007(2) 0.002(2) -0.022(2)
O4 0.0375(19) 0.039(2) 0.038(2) -0.0071(16) -0.0054(15) -0.0071(15)
As1 0.0355(3) 0.0423(3) 0.0538(4) -0.0063(3) -0.0127(2) -0.0069(2)
As2 0.0429(3) 0.0379(3) 0.0463(3) -0.0042(2) -0.0054(2) -0.0122(2)
Sn1 0.0401(2) 0.0385(2) 0.0488(2) -0.01252(17) -0.00421(16) -0.00977(16)
Sn3 0.0357(2) 0.0459(2) 0.0483(2) -0.01083(18) 0.00125(16) -0.01234(16)
Sn2 0.0471(2) 0.0506(3) 0.0382(2) -0.00620(17) -0.01028(17) -0.01215(18)
Cl1 0.0753(12) 0.0471(10) 0.1079(17) -0.0309(10) -0.0162(11) -0.0093(9)
Cl3 0.0546(10) 0.1002(16) 0.0909(15) -0.0323(12) 0.0186(10) -0.0333(10)
Cl2 0.122(2) 0.115(2) 0.0638(13) 0.0037(13) -0.0495(13) -0.0315(16)

loop_
_atom_type_symbol
_atom_type_description
_atom_type_scat_dispersion_real
_atom_type_scat_dispersion_imag
_atom_type_scat_source
C C 0.0033 0.0016 'International Tables Vol C Tables 4.2.6.8 and 6.1.1.4'
H H 0.0000 0.0000 'International Tables Vol C Tables 4.2.6.8 and 6.1.1.4'
N N 0.0061 0.0033 'International Tables Vol C Tables 4.2.6.8 and 6.1.1.4'
O O 0.0106 0.0060 'International Tables Vol C Tables 4.2.6.8 and 6.1.1.4'
As As 0.0499 2.0058 'International Tables Vol C Tables 4.2.6.8 and 6.1.1.4'
Sn Sn -0.6537 1.4246 'International Tables Vol C Tables 4.2.6.8 and 6.1.1.4'
Cl Cl 0.1484 0.1585 'International Tables Vol C Tables 4.2.6.8 and 6.1.1.4'

loop_
_geom_angle_atom_site_label_1
_geom_angle_atom_site_label_2
_geom_angle_atom_site_label_3
_geom_angle
_geom_angle_site_symmetry_1
_geom_angle_site_symmetry_3
C2 C1 As1 110.4(5) . .
C2 C1 H1A 109.6 . .
As1 C1 H1A 109.6 . .
C2 C1 H1B 109.6 . .
As1 C1 H1B 109.6 . .
H1A C1 H1B 108.1 . .
C3 C2 C7 119.1(7) . .
C3 C2 C1 121.0(7) . .
C7 C2 C1 119.9(6) . .
C4 C3 C2 120.9(7) . .
C4 C3 H3 119.6 . .
C2 C3 H3 119.6 . .
C5 C4 C3 118.2(8) . .
C5 C4 H4 120.9 . .
C3 C4 H4 120.9 . .
C6 C5 C4 123.4(8) . .
C6 C5 N1 118.9(7) . .
C4 C5 N1 117.7(8) . .
C5 C6 C7 118.4(7) . .
C5 C6 H6 120.8 . .
C7 C6 H6 120.8 . .
C6 C7 C2 120.0(7) . .
C6 C7 H7 120.0 . .
C2 C7 H7 120.0 . .
C9 C8 As2 112.8(5) . .
C9 C8 H8A 109.0 . .
As2 C8 H8A 109.0 . .
C9 C8 H8B 109.0 . .
As2 C8 H8B 109.0 . .
H8A C8 H8B 107.8 . .
C10 C9 C14 119.3(7) . .
C10 C9 C8 119.7(7) . .
C14 C9 C8 121.0(7) . .
C9 C10 C11 121.1(8) . .
C9 C10 H10 119.4 . .
C11 C10 H10 119.4 . .
C12 C11 C10 118.8(9) . .
C12 C11 H11 120.6 . .
C10 C11 H11 120.6 . .
C11 C12 C13 121.1(8) . .
C11 C12 N2 119.1(9) . .
C13 C12 N2 119.8(9) . .
C12 C13 C14 119.8(8) . .
C12 C13 H13 120.1 . .
C14 C13 H13 120.1 . .
C13 C14 C9 119.8(8) . .
C13 C14 H14 120.1 . .
C9 C14 H14 120.1 . .
C16 C15 O2 107(2) . .
C16 C15 H15A 110.4 . .
O2 C15 H15A 110.4 . .
C16 C15 H15B 110.4 . .
O2 C15 H15B 110.4 . .
H15A C15 H15B 108.6 . .
O3 C17 C18 110.0(16) . .
O3 C17 H17A 109.7 . .
C18 C17 H17A 109.7 . .
O3 C17 H17B 109.7 . .
C18 C17 H17B 109.7 . .
H17A C17 H17B 108.2 . .
O1 C19 C20 122(2) . .
O1 C19 H19A 106.8 . .
C20 C19 H19A 106.8 . .
O1 C19 H19B 106.8 . .
C20 C19 H19B 106.8 . .
H19A C19 H19B 106.6 . .
O12 N1 O11 123.1(9) . .
O12 N1 C5 117.0(9) . .
O11 N1 C5 119.9(8) . .
O14 N2 O13 124.4(10) . .
O14 N2 C12 118.0(11) . .
O13 N2 C12 117.6(11) . .
As1 O5 Sn1 125.2(2) . .
As1 O6 Sn3 124.1(2) . .
As1 O7 Sn2 134.7(3) . 2_666
As2 O10 Sn1 134.8(2) . 2_666
As2 O8 Sn2 124.6(2) . .
As2 O9 Sn3 124.7(2) . .
C19 O1 Sn2 129.9(6) . .
C19 O1 Sn1 127.2(6) . .
Sn2 O1 Sn1 102.81(19) . .
C17 O3 Sn3 122.6(6) . .
C17 O3 Sn1 122.9(6) . .
Sn3 O3 Sn1 100.63(18) . .
C15 O2 Sn3 126.3(7) . .
C15 O2 Sn2 124.8(7) . .
Sn3 O2 Sn2 101.00(18) . .
Sn1 O4 Sn2 105.08(18) . .
Sn1 O4 Sn3 104.22(17) . .
Sn2 O4 Sn3 104.26(17) . .
O5 As1 O6 110.8(2) . .
O5 As1 O7 114.0(2) . .
O6 As1 O7 107.6(2) . .
O5 As1 C1 108.1(3) . .
O6 As1 C1 107.3(3) . .
O7 As1 C1 108.9(3) . .
O8 As2 O10 113.6(2) . .
O8 As2 O9 110.3(2) . .
O10 As2 O9 107.9(2) . .
O8 As2 C8 108.7(3) . .
O10 As2 C8 108.5(3) . .
O9 As2 C8 107.6(3) . .
O10 Sn1 O5 92.90(18) 2_666 .
O10 Sn1 O4 95.38(16) 2_666 .
O5 Sn1 O4 90.68(16) . .
O10 Sn1 O1 88.53(18) 2_666 .
O5 Sn1 O1 166.51(17) . .
O4 Sn1 O1 75.83(17) . .
O10 Sn1 O3 171.84(17) 2_666 .
O5 Sn1 O3 86.12(18) . .
O4 Sn1 O3 76.54(16) . .
O1 Sn1 O3 90.56(19) . .
O10 Sn1 Cl1 94.16(14) 2_666 .
O5 Sn1 Cl1 96.25(13) . .
O4 Sn1 Cl1 167.91(12) . .
O1 Sn1 Cl1 97.03(14) . .
O3 Sn1 Cl1 94.01(13) . .
O10 Sn1 Sn3 132.48(13) 2_666 .
O5 Sn1 Sn3 81.89(12) . .
O4 Sn1 Sn3 38.01(10) . .
O1 Sn1 Sn3 87.25(12) . .
O3 Sn1 Sn3 39.36(12) . .
Cl1 Sn1 Sn3 133.33(6) . .
O10 Sn1 Sn2 89.31(13) 2_666 .
O5 Sn1 Sn2 128.03(12) . .
O4 Sn1 Sn2 37.53(11) . .
O1 Sn1 Sn2 38.53(13) . .
O3 Sn1 Sn2 84.94(13) . .
Cl1 Sn1 Sn2 135.38(7) . .
Sn3 Sn1 Sn2 59.96(3) . .
O9 Sn3 O6 91.02(19) . .
O9 Sn3 O4 90.25(16) . .
O6 Sn3 O4 90.36(16) . .
O9 Sn3 O2 89.47(19) . .
O6 Sn3 O2 167.14(16) . .
O4 Sn3 O2 76.79(16) . .
O9 Sn3 O3 167.15(16) . .
O6 Sn3 O3 90.24(19) . .
O4 Sn3 O3 76.95(16) . .
O2 Sn3 O3 86.5(2) . .
O9 Sn3 Cl3 95.72(13) . .
O6 Sn3 Cl3 95.07(14) . .
O4 Sn3 Cl3 171.85(13) . .
O2 Sn3 Cl3 97.67(14) . .
O3 Sn3 Cl3 96.91(13) . .
O9 Sn3 Sn1 127.49(11) . .
O6 Sn3 Sn1 84.21(12) . .
O4 Sn3 Sn1 37.78(11) . .
O2 Sn3 Sn1 85.30(13) . .
O3 Sn3 Sn1 40.01(12) . .
Cl3 Sn3 Sn1 136.78(6) . .
O9 Sn3 Sn2 83.46(12) . .
O6 Sn3 Sn2 127.51(12) . .
O4 Sn3 Sn2 37.83(11) . .
O2 Sn3 Sn2 39.85(12) . .
O3 Sn3 Sn2 85.63(13) . .
Cl3 Sn3 Sn2 137.40(8) . .
Sn1 Sn3 Sn2 60.26(3) . .
O7 Sn2 O8 92.76(18) 2_666 .
O7 Sn2 O4 95.01(18) 2_666 .
O8 Sn2 O4 90.62(17) . .
O7 Sn2 O1 87.66(18) 2_666 .
O8 Sn2 O1 166.41(18) . .
O4 Sn2 O1 75.82(17) . .
O7 Sn2 O2 171.20(19) 2_666 .
O8 Sn2 O2 87.39(18) . .
O4 Sn2 O2 76.18(17) . .
O1 Sn2 O2 90.14(18) . .
O7 Sn2 Cl2 94.11(16) 2_666 .
O8 Sn2 Cl2 96.12(15) . .
O4 Sn2 Cl2 168.38(13) . .
O1 Sn2 Cl2 97.40(15) . .
O2 Sn2 Cl2 94.63(15) . .
O7 Sn2 Sn3 132.16(14) 2_666 .
O8 Sn2 Sn3 82.46(12) . .
O4 Sn2 Sn3 37.92(10) . .
O1 Sn2 Sn3 87.19(13) . .
O2 Sn2 Sn3 39.15(13) . .
Cl2 Sn2 Sn3 133.71(8) . .
O7 Sn2 Sn1 88.55(13) 2_666 .
O8 Sn2 Sn1 127.75(13) . .
O4 Sn2 Sn1 37.39(11) . .
O1 Sn2 Sn1 38.66(13) . .
O2 Sn2 Sn1 84.42(14) . .
Cl2 Sn2 Sn1 135.90(8) . .
Sn3 Sn2 Sn1 59.78(2) . .
C17 C18 H18A 109.5 . .
C17 C18 H18B 109.5 . .
H18A C18 H18B 109.5 . .
C17 C18 H18C 109.5 . .
H18A C18 H18C 109.5 . .
H18B C18 H18C 109.5 . .
C19 C20 H20A 109.5 . .
C19 C20 H20B 109.5 . .
H20A C20 H20B 109.5 . .
C19 C20 H20C 109.5 . .
H20A C20 H20C 109.5 . .
H20B C20 H20C 109.5 . .
C15 C16 H16A 109.5 . .
C15 C16 H16B 109.5 . .
H16A C16 H16B 109.5 . .
C15 C16 H16C 109.5 . .
H16A C16 H16C 109.5 . .
H16B C16 H16C 109.5 . .

loop_
_geom_bond_atom_site_label_1
_geom_bond_atom_site_label_2
_geom_bond_distance
_geom_bond_site_symmetry_2
C1 C2 1.492(10) .
C1 As1 1.915(7) .
C1 H1A 0.9700 .
C1 H1B 0.9700 .
C2 C3 1.384(10) .
C2 C7 1.387(10) .
C3 C4 1.369(12) .
C3 H3 0.9300 .
C4 C5 1.357(11) .
C4 H4 0.9300 .
C5 C6 1.354(11) .
C5 N1 1.453(11) .
C6 C7 1.383(10) .
C6 H6 0.9300 .
C7 H7 0.9300 .
C8 C9 1.484(10) .
C8 As2 1.909(6) .
C8 H8A 0.9700 .
C8 H8B 0.9700 .
C9 C10 1.360(11) .
C9 C14 1.371(10) .
C10 C11 1.379(12) .
C10 H10 0.9300 .
C11 C12 1.347(13) .
C11 H11 0.9300 .
C12 C13 1.367(13) .
C12 N2 1.486(11) .
C13 C14 1.371(12) .
C13 H13 0.9300 .
C14 H14 0.9300 .
C15 C16 1.501(18) .
C15 O2 1.551(19) .
C15 H15A 0.9700 .
C15 H15B 0.9700 .
C17 O3 1.437(12) .
C17 C18 1.506(15) .
C17 H17A 0.9700 .
C17 H17B 0.9700 .
C19 O1 1.432(13) .
C19 C20 1.509(18) .
C19 H19A 0.9700 .
C19 H19B 0.9700 .
N1 O12 1.232(10) .
N1 O11 1.239(11) .
N2 O14 1.186(13) .
N2 O13 1.191(13) .
O5 As1 1.677(4) .
O5 Sn1 2.036(5) .
O6 As1 1.680(4) .
O6 Sn3 2.039(5) .
O7 As1 1.682(4) .
O7 Sn2 2.014(4) 2_666
O10 As2 1.679(4) .
O10 Sn1 2.015(4) 2_666
O8 As2 1.679(5) .
O8 Sn2 2.033(5) .
O9 As2 1.686(4) .
O9 Sn3 2.020(4) .
O1 Sn2 2.088(5) .
O1 Sn1 2.094(5) .
O3 Sn3 2.099(5) .
O3 Sn1 2.128(4) .
O2 Sn3 2.096(5) .
O2 Sn2 2.127(4) .
O4 Sn1 2.055(4) .
O4 Sn2 2.062(4) .
O4 Sn3 2.066(4) .
Sn1 O10 2.015(4) 2_666
Sn1 Cl1 2.338(2) .
Sn1 Sn3 3.2526(13) .
Sn1 Sn2 3.2682(15) .
Sn3 Cl3 2.325(2) .
Sn3 Sn2 3.2586(14) .
Sn2 O7 2.014(4) 2_666
Sn2 Cl2 2.323(3) .
C18 H18A 0.9600 .
C18 H18B 0.9600 .
C18 H18C 0.9600 .
C20 H20A 0.9600 .
C20 H20B 0.9600 .
C20 H20C 0.9600 .
C16 H16A 0.9600 .
C16 H16B 0.9600 .
C16 H16C 0.9600 .

loop_
_geom_hbond_atom_site_label_D
_geom_hbond_atom_site_label_H
_geom_hbond_atom_site_label_A
_geom_hbond_distance_DH
_geom_hbond_distance_HA
_geom_hbond_distance_DA
_geom_hbond_angle_DHA
_geom_hbond_site_symmetry_A
C15 H15A Cl2 0.97 2.96 3.457(15) 113.4 .
C15 H15B Cl3 0.97 3.03 3.572(16) 116.7 .
C17 H17A Cl1 0.97 2.97 3.441(12) 111.4 .
C17 H17B Cl3 0.97 2.90 3.487(12) 120.2 .
C19 H19A Cl1 0.97 2.75 3.455(14) 130.2 .
C19 H19B Cl2 0.97 3.10 3.519(14) 107.8 .
C1 H1B O14 0.97 2.55 3.503(12) 167.9 1_546
C1 H1A Cl3 0.97 2.90 3.833(8) 160.9 2_766
C7 H7 O6 0.93 2.66 3.505(8) 151.3 2_766
C8 H8A O11 0.97 2.62 3.577(11) 167.2 1_465
C8 H8A O12 0.97 2.46 3.273(10) 141.5 1_465
C13 H13 O13 0.93 2.52 3.370(14) 152.2 2_775
C20 H20C O12 0.96 2.25 3.12(4) 149.4 1_455
